data_1573937
loop_
_publ_author_name
'Zhao, Zhenxiang'
'Wang, Senhao'
'Shi, Xiaomei'
'Fu, Hongbing'
'Wang, Long'

_publ_section_title
;
 Multiple effects of aromatic substituents on excited-state properties and
 singlet fission process in azaquinodimethane systems.
;
_journal_issue 13
_journal_name_full 'Chemical science'
_journal_page_first 5565
_journal_page_last 5572
_journal_paper_doi 10.1039/d4sc06494a
_journal_volume 16
_journal_year 2025
_chemical_formula_moiety 'C38 H38 N2 O2'
_chemical_formula_sum 'C38 H38 N2 O2'
_chemical_formula_weight 554.70
_space_group_crystal_system monoclinic
_space_group_IT_number 14
_space_group_name_Hall '-P 2yn'
_space_group_name_H-M_alt 'P 1 21/n 1'
_atom_sites_solution_hydrogens geom
_atom_sites_solution_primary dual
_audit_creation_date 2024-08-28
_audit_creation_method
;
Olex2 1.5
(compiled 2024.02.16 svn.r378c4104 for OlexSys, GUI svn.r6928)
;
_audit_update_record
;
2024-08-31 deposited with the CCDC.	2025-02-17 downloaded from the CCDC.
;
_cell_angle_alpha 90
_cell_angle_beta 92.725(9)
_cell_angle_gamma 90
_cell_formula_units_Z 2
_cell_length_a 13.5360(12)
_cell_length_b 5.5532(5)
_cell_length_c 21.084(2)
_cell_measurement_reflns_used 1885
_cell_measurement_temperature 302.11(10)
_cell_measurement_theta_max 28.2330
_cell_measurement_theta_min 1.7440
_cell_volume 1583.1(3)
_computing_cell_refinement 'CrysAlisPro 1.171.42.93a (Rigaku OD, 2023)'
_computing_data_collection 'CrysAlisPro 1.171.42.93a (Rigaku OD, 2023)'
_computing_data_reduction 'CrysAlisPro 1.171.42.93a (Rigaku OD, 2023)'
_computing_molecular_graphics 'Olex2 1.5 (Dolomanov et al., 2009)'
_computing_publication_material 'Olex2 1.5 (Dolomanov et al., 2009)'
_computing_structure_refinement 'SHELXL 2018/3 (Sheldrick, 2015)'
_computing_structure_solution 'SHELXT  (Sheldrick, 2015)'
_diffrn_ambient_environment air
_diffrn_ambient_temperature 302.11(10)
_diffrn_detector 'Hybrid Pixel Array Detector'
_diffrn_detector_area_resol_mean 10.0000
_diffrn_detector_type HyPix
_diffrn_measured_fraction_theta_full 0.990
_diffrn_measured_fraction_theta_max 0.978
_diffrn_measurement_details
;
List of Runs (angles in degrees, time in seconds):

  # Type    Start    End  Width  t~exp~   \w     \q     \k     \f   Frames
#--------------------------------------------------------------------------
  1  \w      2.00  72.00   1.00   15.00    --    3.89  21.00 150.00   70
  2  \w    -11.00   9.00   1.00   15.00    --    3.89 -21.00 -15.00   20
  3  \w     -7.00  23.00   1.00   15.00    --    3.89 -99.00   0.00   30
  4  \w      1.00  71.00   1.00   15.00    --    3.89  37.00-120.00   70
  5  \w     34.00  64.00   1.00   15.00    --   -6.24  37.00-180.00   30
  6  \w    -13.00  12.00   1.00   15.00    --   -6.24  37.00-180.00   25
;
_diffrn_measurement_device 'four-circle diffractometer'
_diffrn_measurement_device_type 'XtaLAB Synergy R, DW system, HyPix'
_diffrn_measurement_method '\w scans'
_diffrn_orient_matrix_type 'CrysAlisPro convention (1999,Acta A55,543-557)'
_diffrn_orient_matrix_UB_11 -0.0058554000
_diffrn_orient_matrix_UB_12 -0.0119865000
_diffrn_orient_matrix_UB_13 0.0331389000
_diffrn_orient_matrix_UB_21 0.0509377000
_diffrn_orient_matrix_UB_22 -0.0282887000
_diffrn_orient_matrix_UB_23 0.0045703000
_diffrn_orient_matrix_UB_31 0.0110513000
_diffrn_orient_matrix_UB_32 0.1240050000
_diffrn_orient_matrix_UB_33 0.0042452000
_diffrn_radiation_monochromator mirror
_diffrn_radiation_probe x-ray
_diffrn_radiation_type MoK\a
_diffrn_radiation_wavelength 0.71073
_diffrn_reflns_av_R_equivalents 0.0633
_diffrn_reflns_av_unetI/netI 0.0761
_diffrn_reflns_Laue_measured_fraction_full 0.990
_diffrn_reflns_Laue_measured_fraction_max 0.978
_diffrn_reflns_limit_h_max 14
_diffrn_reflns_limit_h_min -16
_diffrn_reflns_limit_k_max 6
_diffrn_reflns_limit_k_min -6
_diffrn_reflns_limit_l_max 26
_diffrn_reflns_limit_l_min -26
_diffrn_reflns_number 11716
_diffrn_reflns_point_group_measured_fraction_full 0.990
_diffrn_reflns_point_group_measured_fraction_max 0.978
_diffrn_reflns_theta_full 25.242
_diffrn_reflns_theta_max 26.720
_diffrn_reflns_theta_min 1.751
_diffrn_source 'Rotating-anode X-ray tube'
_diffrn_source_type 'Rigaku (Mo) X-ray Source'
_exptl_absorpt_coefficient_mu 0.071
_exptl_absorpt_correction_T_max 1.00000
_exptl_absorpt_correction_T_min 0.61391
_exptl_absorpt_correction_type multi-scan
_exptl_absorpt_process_details
;
CrysAlisPro 1.171.42.93a (Rigaku Oxford Diffraction, 2023)
Empirical absorption correction using spherical harmonics,
implemented in SCALE3 ABSPACK scaling algorithm.
;
_exptl_crystal_colour 'clear dark yellow'
_exptl_crystal_colour_lustre clear
_exptl_crystal_colour_modifier dark
_exptl_crystal_colour_primary yellow
_exptl_crystal_density_diffrn 1.164
_exptl_crystal_description needle
_exptl_crystal_F_000 592
_exptl_crystal_size_max 0.35
_exptl_crystal_size_mid 0.23
_exptl_crystal_size_min 0.12
_refine_diff_density_max 0.216
_refine_diff_density_min -0.213
_refine_diff_density_rms 0.038
_refine_ls_extinction_method none
_refine_ls_goodness_of_fit_ref 1.029
_refine_ls_hydrogen_treatment constr
_refine_ls_matrix_type full
_refine_ls_number_parameters 215
_refine_ls_number_reflns 3270
_refine_ls_number_restraints 1
_refine_ls_restrained_S_all 1.029
_refine_ls_R_factor_all 0.1386
_refine_ls_R_factor_gt 0.0750
_refine_ls_shift/su_max 0.001
_refine_ls_shift/su_mean 0.000
_refine_ls_structure_factor_coef Fsqd
_refine_ls_weighting_details 'w=1/[\s^2^(Fo^2^)+(0.1420P)^2^+0.0768P] where P=(Fo^2^+2Fc^2^)/3'
_refine_ls_weighting_scheme calc
_refine_ls_wR_factor_gt 0.2220
_refine_ls_wR_factor_ref 0.2706
_reflns_Friedel_coverage 0.000
_reflns_number_gt 1591
_reflns_number_total 3270
_reflns_threshold_expression 'I > 2\s(I)'
_cod_data_source_file d4sc06494a2.cif
_cod_data_source_block taiyun_1209_3_auto
_cod_depositor_comments 'Adding full bibliography for 1573937--1573938.cif.'
_cod_original_cell_volume 1583.1(2)
_cod_database_code 1573937
_shelx_shelxl_version_number 2018/3
_shelx_space_group_comment
;
The symmetry employed for this shelxl refinement is uniquely defined
by the following loop, which should always be used as a source of
symmetry information in preference to the above space-group names.
They are only intended as comments.
;
_shelx_estimated_absorpt_t_max 0.991
_shelx_estimated_absorpt_t_min 0.975
_olex2_refinement_description
;
1. Fixed Uiso
 At 1.2 times of:
  All C(H) groups, All C(H,H) groups
 At 1.5 times of:
  All C(H,H,H) groups
2. Restrained distances
 C15-C10
 1.4 with sigma of 0.01
3. Others
 Fixed Sof: C15(0.5) H15(0.5) C14(0.5) H14(0.5) H13(0.5) H13A(0.5) C12(0.5)
 H12(0.5) C11(0.5) H11(0.5) C11'(0.5) H11'(0.5) C12'(0.5) H12'(0.5) C14'(0.5)
 H14'(0.5) C15'(0.5) H15'(0.5)
4.a Secondary CH2 refined with riding coordinates:
 C16(H16A,H16B), C17(H17A,H17B), C18(H18A,H18B)
4.b Aromatic/amide H refined with riding coordinates:
 C3(H3), C5(H5), C6(H6), C8(H8), C9(H9), C15(H15), C14(H14), C13(H13),
 C13(H13A), C12(H12), C11(H11), C11'(H11'), C12'(H12'), C14'(H14'), C15'(H15')
4.c Fitted hexagon refined as free rotating group:
 C10(C15,C14,C13,C12,C11)
4.d Idealised Me refined as rotating group:
 C19(H19A,H19B,H19C)
;
_olex2_submission_special_instructions 'No special instructions were received'
_oxdiff_exptl_absorpt_empirical_details
;
Empirical correction (ABSPACK) includes:
- Absorption correction using spherical harmonics
- Frame scaling
;
_oxdiff_exptl_absorpt_empirical_full_max 3.406
_oxdiff_exptl_absorpt_empirical_full_min 0.448

loop_
_space_group_symop_operation_xyz
'x, y, z'
'-x+1/2, y+1/2, -z+1/2'
'-x, -y, -z'
'x-1/2, -y-1/2, z-1/2'

loop_
_atom_site_label
_atom_site_type_symbol
_atom_site_fract_x
_atom_site_fract_y
_atom_site_fract_z
_atom_site_U_iso_or_equiv
_atom_site_adp_type
_atom_site_occupancy
_atom_site_site_symmetry_order
_atom_site_calc_flag
_atom_site_refinement_flags_posn
_atom_site_refinement_flags_adp
_atom_site_refinement_flags_occupancy
_atom_site_disorder_assembly
_atom_site_disorder_group
O1 O 0.61413(14) 0.3390(3) 0.45075(9) 0.0876(7) Uani 1 1 d . . . . .
N1 N 0.60106(17) 0.0253(4) 0.51925(11) 0.0784(7) Uani 1 1 d . . . . .
C1 C 0.4567(2) 0.1546(5) 0.45455(12) 0.0768(8) Uani 1 1 d . . . . .
C2 C 0.5603(2) 0.1665(5) 0.47770(13) 0.0766(8) Uani 1 1 d . . . . .
C3 C 0.4191(2) 0.3105(5) 0.41032(13) 0.0798(8) Uani 1 1 d . . . . .
H3 H 0.462910 0.428312 0.397782 0.096 Uiso 1 1 calc R U . . .
C4 C 0.3206(2) 0.3226(4) 0.37923(13) 0.0756(8) Uani 1 1 d . . . . .
C5 C 0.2457(2) 0.1548(5) 0.38707(15) 0.0909(9) Uani 1 1 d . . . . .
H5 H 0.256862 0.025641 0.414555 0.109 Uiso 1 1 calc R U . . .
C6 C 0.1555(2) 0.1771(5) 0.35484(14) 0.0904(9) Uani 1 1 d . . . . .
H6 H 0.107417 0.060696 0.360760 0.109 Uiso 1 1 calc R U . . .
C7 C 0.1336(2) 0.3668(5) 0.31384(13) 0.0760(8) Uani 1 1 d . . . . .
C8 C 0.2085(2) 0.5336(5) 0.30600(15) 0.0881(9) Uani 1 1 d . . . . .
H8 H 0.197071 0.663102 0.278657 0.106 Uiso 1 1 calc R U . . .
C9 C 0.2988(2) 0.5120(5) 0.33753(14) 0.0844(8) Uani 1 1 d . . . . .
H9 H 0.347055 0.627283 0.330929 0.101 Uiso 1 1 calc R U . . .
C10 C 0.03587(19) 0.3840(5) 0.27972(14) 0.0879(9) Uani 1 1 d DG . . . .
C15 C 0.0241(3) 0.5014(10) 0.22162(19) 0.132(4) Uani 0.5 1 d DG . P A 1
H15 H 0.078139 0.574269 0.203847 0.158 Uiso 0.5 1 calc R U P A 1
C14 C -0.0684(4) 0.5098(13) 0.1901(2) 0.159(6) Uani 0.5 1 d G . P A 1
H14 H -0.076213 0.588309 0.151214 0.191 Uiso 0.5 1 calc R U P A 1
C13 C -0.1491(3) 0.4008(11) 0.2166(3) 0.166(2) Uani 1 1 d G . . A .
H13 H -0.210958 0.406463 0.195550 0.199 Uiso 0.5 1 calc R U P B 1
H13A H -0.217683 0.412129 0.215825 0.199 Uiso 0.5 1 calc R U P C 2
C12 C -0.1373(2) 0.2835(11) 0.2747(3) 0.141(3) Uani 0.5 1 d G . P A 1
H12 H -0.191352 0.210577 0.292521 0.169 Uiso 0.5 1 calc R U P A 1
C11 C -0.0449(3) 0.2751(9) 0.3063(2) 0.119(2) Uani 0.5 1 d G . P A 1
H11 H -0.037000 0.196534 0.345155 0.143 Uiso 0.5 1 calc R U P A 1
C16 C 0.7174(2) 0.3513(5) 0.47129(14) 0.0878(9) Uani 1 1 d . . . . .
H16A H 0.750190 0.201371 0.461558 0.105 Uiso 1 1 calc R U . . .
H16B H 0.723716 0.376835 0.516810 0.105 Uiso 1 1 calc R U . . .
C17 C 0.7635(2) 0.5529(6) 0.43787(17) 0.1026(11) Uani 1 1 d . . . . .
H17A H 0.729334 0.701447 0.447149 0.123 Uiso 1 1 calc R U . . .
H17B H 0.756884 0.525744 0.392419 0.123 Uiso 1 1 calc R U . . .
C18 C 0.8727(3) 0.5778(8) 0.4580(2) 0.1292(14) Uani 1 1 d . . . . .
H18A H 0.878754 0.606928 0.503394 0.155 Uiso 1 1 calc R U . . .
H18B H 0.906087 0.427345 0.449634 0.155 Uiso 1 1 calc R U . . .
C19 C 0.9235(3) 0.7795(8) 0.4240(3) 0.172(2) Uani 1 1 d . . . . .
H19A H 0.896575 0.790870 0.381173 0.258 Uiso 1 1 calc R U . . .
H19B H 0.993162 0.746857 0.423589 0.258 Uiso 1 1 calc R U . . .
H19C H 0.913167 0.928738 0.445684 0.258 Uiso 1 1 calc R U . . .
C11' C -0.0152(6) 0.1796(15) 0.2575(4) 0.120(3) Uani 0.5 1 d . . P A 2
H11' H 0.009477 0.027892 0.268168 0.144 Uiso 0.5 1 calc R U P A 2
C12' C -0.1024(7) 0.198(3) 0.2197(6) 0.165(5) Uani 0.5 1 d . . P A 2
H12' H -0.126638 0.065632 0.196943 0.197 Uiso 0.5 1 calc R U P A 2
C14' C -0.0871(7) 0.602(3) 0.2147(4) 0.140(4) Uani 0.5 1 d . . P A 2
H14' H -0.105540 0.736578 0.190766 0.168 Uiso 0.5 1 calc R U P A 2
C15' C 0.0046(6) 0.595(2) 0.2501(3) 0.113(3) Uani 0.5 1 d . . P A 2
H15' H 0.043771 0.732255 0.253368 0.135 Uiso 0.5 1 calc R U P A 2

loop_
_atom_site_aniso_label
_atom_site_aniso_U_11
_atom_site_aniso_U_22
_atom_site_aniso_U_33
_atom_site_aniso_U_23
_atom_site_aniso_U_13
_atom_site_aniso_U_12
O1 0.0737(14) 0.0983(14) 0.0898(13) 0.0125(10) -0.0059(10) -0.0172(10)
N1 0.0679(15) 0.0853(14) 0.0814(14) 0.0012(12) -0.0019(12) -0.0085(11)
C1 0.0691(19) 0.0873(18) 0.0737(16) -0.0017(14) -0.0017(14) -0.0075(14)
C2 0.0709(18) 0.0856(17) 0.0727(16) 0.0005(14) -0.0009(14) -0.0088(14)
C3 0.0708(19) 0.0819(17) 0.0861(18) 0.0025(14) -0.0019(15) -0.0080(13)
C4 0.0722(19) 0.0746(16) 0.0794(17) 0.0000(13) -0.0013(14) -0.0046(13)
C5 0.088(2) 0.0913(19) 0.092(2) 0.0197(15) -0.0143(17) -0.0148(16)
C6 0.083(2) 0.095(2) 0.093(2) 0.0111(16) -0.0096(17) -0.0209(16)
C7 0.0699(18) 0.0841(17) 0.0739(16) -0.0043(14) 0.0016(13) -0.0004(14)
C8 0.084(2) 0.0780(17) 0.102(2) 0.0148(15) -0.0001(17) 0.0017(15)
C9 0.0720(19) 0.0801(17) 0.100(2) 0.0096(15) -0.0029(16) -0.0064(14)
C10 0.075(2) 0.0932(19) 0.096(2) -0.0087(17) 0.0021(17) 0.0015(16)
C15 0.091(6) 0.206(11) 0.099(7) 0.060(7) 0.003(5) 0.023(6)
C14 0.131(10) 0.262(16) 0.087(7) 0.048(8) 0.025(6) 0.067(9)
C13 0.097(4) 0.181(5) 0.215(7) -0.030(5) -0.037(4) 0.012(4)
C12 0.080(6) 0.151(7) 0.189(9) 0.040(7) -0.027(6) -0.018(5)
C11 0.090(6) 0.124(6) 0.143(7) 0.024(5) -0.010(5) -0.022(5)
C16 0.069(2) 0.103(2) 0.0909(19) 0.0010(16) -0.0012(15) -0.0149(15)
C17 0.078(2) 0.109(2) 0.121(2) 0.0126(19) 0.0085(19) -0.0175(17)
C18 0.087(3) 0.142(3) 0.159(3) 0.010(3) 0.004(2) -0.032(2)
C19 0.106(3) 0.140(3) 0.270(7) 0.030(4) 0.022(4) -0.035(3)
C11' 0.092(6) 0.129(6) 0.135(6) -0.024(5) -0.024(5) -0.006(4)
C12' 0.092(7) 0.238(13) 0.162(8) -0.079(9) -0.012(6) 0.002(7)
C14' 0.082(6) 0.267(13) 0.072(5) 0.050(6) 0.011(4) 0.042(7)
C15' 0.070(5) 0.194(8) 0.075(5) 0.036(5) 0.001(4) -0.009(5)

loop_
_atom_type_symbol
_atom_type_description
_atom_type_scat_dispersion_real
_atom_type_scat_dispersion_imag
_atom_type_scat_source
C C 0.0033 0.0016 'International Tables Vol C Tables 4.2.6.8 and 6.1.1.4'
H H 0.0000 0.0000 'International Tables Vol C Tables 4.2.6.8 and 6.1.1.4'
N N 0.0061 0.0033 'International Tables Vol C Tables 4.2.6.8 and 6.1.1.4'
O O 0.0106 0.0060 'International Tables Vol C Tables 4.2.6.8 and 6.1.1.4'

loop_
_geom_angle_atom_site_label_1
_geom_angle_atom_site_label_2
_geom_angle_atom_site_label_3
_geom_angle
_geom_angle_site_symmetry_1
_geom_angle_site_symmetry_3
_geom_angle_publ_flag
C2 O1 C16 116.3(2) . . ?
C2 N1 C1 118.4(2) . 3_656 ?
N1 C1 C2 116.4(2) 3_656 . ?
C3 C1 N1 122.0(3) . 3_656 ?
C3 C1 C2 121.6(3) . . ?
O1 C2 C1 114.9(2) . . ?
N1 C2 O1 120.0(3) . . ?
N1 C2 C1 125.1(3) . . ?
C1 C3 H3 114.9 . . ?
C1 C3 C4 130.2(3) . . ?
C4 C3 H3 114.9 . . ?
C5 C4 C3 124.8(2) . . ?
C5 C4 C9 116.5(3) . . ?
C9 C4 C3 118.7(2) . . ?
C4 C5 H5 119.5 . . ?
C6 C5 C4 121.0(3) . . ?
C6 C5 H5 119.5 . . ?
C5 C6 H6 118.8 . . ?
C5 C6 C7 122.4(3) . . ?
C7 C6 H6 118.8 . . ?
C6 C7 C8 116.4(3) . . ?
C6 C7 C10 120.9(3) . . ?
C8 C7 C10 122.7(3) . . ?
C7 C8 H8 119.2 . . ?
C9 C8 C7 121.6(3) . . ?
C9 C8 H8 119.2 . . ?
C4 C9 H9 119.0 . . ?
C8 C9 C4 122.0(3) . . ?
C8 C9 H9 119.0 . . ?
C15 C10 C7 121.4(3) . . ?
C15 C10 C11 120.0 . . ?
C11 C10 C7 118.6(3) . . ?
C11' C10 C7 121.8(4) . . ?
C15' C10 C7 121.5(5) . . ?
C15' C10 C11' 113.6(5) . . ?
C10 C15 H15 120.0 . . ?
C10 C15 C14 120.0 . . ?
C14 C15 H15 120.0 . . ?
C15 C14 H14 120.0 . . ?
C13 C14 C15 120.0 . . ?
C13 C14 H14 120.0 . . ?
C14 C13 H13 120.0 . . ?
C14 C13 C12 120.0 . . ?
C12 C13 H13 120.0 . . ?
C12' C13 H13A 123.1 . . ?
C12' C13 C14' 113.9(7) . . ?
C14' C13 H13A 123.1 . . ?
C13 C12 H12 120.0 . . ?
C13 C12 C11 120.0 . . ?
C11 C12 H12 120.0 . . ?
C10 C11 H11 120.0 . . ?
C12 C11 C10 120.0 . . ?
C12 C11 H11 120.0 . . ?
O1 C16 H16A 110.0 . . ?
O1 C16 H16B 110.0 . . ?
O1 C16 C17 108.5(2) . . ?
H16A C16 H16B 108.4 . . ?
C17 C16 H16A 110.0 . . ?
C17 C16 H16B 110.0 . . ?
C16 C17 H17A 109.4 . . ?
C16 C17 H17B 109.4 . . ?
C16 C17 C18 111.2(3) . . ?
H17A C17 H17B 108.0 . . ?
C18 C17 H17A 109.4 . . ?
C18 C17 H17B 109.4 . . ?
C17 C18 H18A 109.0 . . ?
C17 C18 H18B 109.0 . . ?
H18A C18 H18B 107.8 . . ?
C19 C18 C17 113.1(4) . . ?
C19 C18 H18A 109.0 . . ?
C19 C18 H18B 109.0 . . ?
C18 C19 H19A 109.5 . . ?
C18 C19 H19B 109.5 . . ?
C18 C19 H19C 109.5 . . ?
H19A C19 H19B 109.5 . . ?
H19A C19 H19C 109.5 . . ?
H19B C19 H19C 109.5 . . ?
C10 C11' H11' 119.3 . . ?
C12' C11' C10 121.5(8) . . ?
C12' C11' H11' 119.3 . . ?
C13 C12' C11' 119.4(9) . . ?
C13 C12' H12' 120.3 . . ?
C11' C12' H12' 120.3 . . ?
C13 C14' H14' 120.8 . . ?
C13 C14' C15' 118.3(9) . . ?
C15' C14' H14' 120.8 . . ?
C10 C15' C14' 120.1(9) . . ?
C10 C15' H15' 119.9 . . ?
C14' C15' H15' 119.9 . . ?

loop_
_geom_bond_atom_site_label_1
_geom_bond_atom_site_label_2
_geom_bond_distance
_geom_bond_site_symmetry_2
_geom_bond_publ_flag
O1 C2 1.346(3) . ?
O1 C16 1.445(3) . ?
N1 C1 1.399(3) 3_656 ?
N1 C2 1.281(3) . ?
C1 C2 1.463(4) . ?
C1 C3 1.354(4) . ?
C3 H3 0.9300 . ?
C3 C4 1.460(4) . ?
C4 C5 1.392(4) . ?
C4 C9 1.394(4) . ?
C5 H5 0.9300 . ?
C5 C6 1.374(4) . ?
C6 H6 0.9300 . ?
C6 C7 1.386(4) . ?
C7 C8 1.390(4) . ?
C7 C10 1.478(4) . ?
C8 H8 0.9300 . ?
C8 C9 1.368(4) . ?
C9 H9 0.9300 . ?
C10 C15 1.3900 . ?
C10 C11 1.3900 . ?
C10 C11' 1.398(8) . ?
C10 C15' 1.384(11) . ?
C15 H15 0.9300 . ?
C15 C14 1.3900 . ?
C14 H14 0.9300 . ?
C14 C13 1.3900 . ?
C13 H13 0.9300 . ?
C13 H13A 0.9300 . ?
C13 C12 1.3900 . ?
C13 C12' 1.291(13) . ?
C13 C14' 1.398(15) . ?
C12 H12 0.9300 . ?
C12 C11 1.3900 . ?
C11 H11 0.9300 . ?
C16 H16A 0.9700 . ?
C16 H16B 0.9700 . ?
C16 C17 1.477(4) . ?
C17 H17A 0.9700 . ?
C17 H17B 0.9700 . ?
C17 C18 1.525(5) . ?
C18 H18A 0.9700 . ?
C18 H18B 0.9700 . ?
C18 C19 1.513(5) . ?
C19 H19A 0.9600 . ?
C19 H19B 0.9600 . ?
C19 H19C 0.9600 . ?
C11' H11' 0.9300 . ?
C11' C12' 1.396(11) . ?
C12' H12' 0.9300 . ?
C14' H14' 0.9300 . ?
C14' C15' 1.418(11) . ?
C15' H15' 0.9300 . ?

loop_
_geom_torsion_atom_site_label_1
_geom_torsion_atom_site_label_2
_geom_torsion_atom_site_label_3
_geom_torsion_atom_site_label_4
_geom_torsion
_geom_torsion_site_symmetry_1
_geom_torsion_site_symmetry_2
_geom_torsion_site_symmetry_3
_geom_torsion_site_symmetry_4
_geom_torsion_publ_flag
O1 C16 C17 C18 179.4(3) . . . . ?
N1 C1 C2 O1 179.0(2) 3_656 . . . ?
N1 C1 C2 N1 0.4(4) 3_656 . . . ?
N1 C1 C3 C4 -3.4(5) 3_656 . . . ?
C1 N1 C2 O1 -178.9(2) 3_656 . . . ?
C1 N1 C2 C1 -0.5(4) 3_656 . . . ?
C1 C3 C4 C5 -5.0(5) . . . . ?
C1 C3 C4 C9 176.3(3) . . . . ?
C2 O1 C16 C17 -178.8(2) . . . . ?
C2 C1 C3 C4 177.0(3) . . . . ?
C3 C1 C2 O1 -1.3(4) . . . . ?
C3 C1 C2 N1 -179.8(3) . . . . ?
C3 C4 C5 C6 -178.6(3) . . . . ?
C3 C4 C9 C8 179.1(3) . . . . ?
C4 C5 C6 C7 -0.8(5) . . . . ?
C5 C4 C9 C8 0.3(4) . . . . ?
C5 C6 C7 C8 1.0(4) . . . . ?
C5 C6 C7 C10 179.7(3) . . . . ?
C6 C7 C8 C9 -0.5(4) . . . . ?
C6 C7 C10 C15 -152.7(4) . . . . ?
C6 C7 C10 C11 25.9(4) . . . . ?
C6 C7 C10 C11' -35.9(6) . . . . ?
C6 C7 C10 C15' 165.5(4) . . . . ?
C7 C8 C9 C4 -0.1(5) . . . . ?
C7 C10 C15 C14 178.6(3) . . . . ?
C7 C10 C11 C12 -178.6(3) . . . . ?
C7 C10 C11' C12' -173.3(7) . . . . ?
C7 C10 C15' C14' 176.4(6) . . . . ?
C8 C7 C10 C15 25.9(4) . . . . ?
C8 C7 C10 C11 -155.5(3) . . . . ?
C8 C7 C10 C11' 142.7(5) . . . . ?
C8 C7 C10 C15' -15.9(5) . . . . ?
C9 C4 C5 C6 0.2(4) . . . . ?
C10 C7 C8 C9 -179.1(3) . . . . ?
C10 C15 C14 C13 0.0 . . . . ?
C10 C11' C12' C13 -15.8(16) . . . . ?
C15 C10 C11 C12 0.0 . . . . ?
C15 C14 C13 C12 0.0 . . . . ?
C14 C13 C12 C11 0.0 . . . . ?
C13 C12 C11 C10 0.0 . . . . ?
C13 C14' C15' C10 7.1(11) . . . . ?
C11 C10 C15 C14 0.0 . . . . ?
C16 O1 C2 N1 0.3(4) . . . . ?
C16 O1 C2 C1 -178.3(2) . . . . ?
C16 C17 C18 C19 178.9(4) . . . . ?
C11' C10 C15' C14' 16.2(9) . . . . ?
C12' C13 C14' C15' -35.4(11) . . . . ?
C14' C13 C12' C11' 39.4(14) . . . . ?
C15' C10 C11' C12' -13.1(10) . . . . ?
